data_1507376
loop_
_publ_author_name
'Wang, Yuanhua'
'Zhu, Yanxin'
'Chen, Zhiyong'
'Mi, Aiqiao'
'Hu, Wenhao'
'Doyle, Michael P.'

_publ_section_title
;
 A novel three-component reaction catalyzed by dirhodium(II) acetate:
 decomposition of phenyldiazoacetate with arylamine and imine for highly
 diastereoselective synthesis of 1,2-diamines.
;
_journal_issue 21
_journal_name_full 'Organic letters'
_journal_page_first 3923
_journal_page_last 3926
_journal_paper_doi 10.1021/ol035490p
_journal_volume 5
_journal_year 2003
_chemical_formula_sum 'C28 H25 N3 O4'
_chemical_formula_weight 467.51
_chemical_name_systematic
; 
 ? 
;
_space_group_IT_number 33
_symmetry_cell_setting orthorhombic
_symmetry_space_group_name_Hall 'P 2c -2n'
_symmetry_space_group_name_H-M 'P n a 21'
_atom_sites_solution_hydrogens geom
_atom_sites_solution_primary direct
_atom_sites_solution_secondary difmap
_audit_creation_method SHELXL-97
_cell_angle_alpha 90.00
_cell_angle_beta 90.00
_cell_angle_gamma 90.00
_cell_formula_units_Z 4
_cell_length_a 26.465(5)
_cell_length_b 9.181(1)
_cell_length_c 9.973(2)
_cell_measurement_reflns_used 28
_cell_measurement_temperature 296(2)
_cell_measurement_theta_max 14.99
_cell_measurement_theta_min 3.80
_cell_volume 2423.2(7)
_computing_cell_refinement 'Siemens XSCANS'
_computing_data_collection 'Siemens XSCANS'
_computing_data_reduction 'Siemens SHELXTL'
_computing_molecular_graphics 'Siemens SHELXTL'
_computing_publication_material 'Siemens SHELXTL'
_computing_structure_refinement 'SHELXL-97 (Sheldrick, 1997)'
_computing_structure_solution 'SHELXS-97 (Sheldrick, 1990)'
_diffrn_ambient_temperature 296(2)
_diffrn_measured_fraction_theta_full 0.998
_diffrn_measured_fraction_theta_max 0.998
_diffrn_measurement_device_type 'Siemens P4'
_diffrn_measurement_method '\w scans'
_diffrn_radiation_monochromator graphite
_diffrn_radiation_source 'normal-focus sealed tube'
_diffrn_radiation_type MoK\a
_diffrn_radiation_wavelength 0.71073
_diffrn_reflns_av_R_equivalents 0.0087
_diffrn_reflns_av_sigmaI/netI 0.0545
_diffrn_reflns_limit_h_max 34
_diffrn_reflns_limit_h_min -1
_diffrn_reflns_limit_k_max 12
_diffrn_reflns_limit_k_min 0
_diffrn_reflns_limit_l_max 13
_diffrn_reflns_limit_l_min 0
_diffrn_reflns_number 3568
_diffrn_reflns_theta_full 27.99
_diffrn_reflns_theta_max 27.99
_diffrn_reflns_theta_min 1.54
_diffrn_standards_decay_% 2.03
_diffrn_standards_interval_count 97
_diffrn_standards_number 3
_exptl_absorpt_coefficient_mu 0.087
_exptl_absorpt_correction_type none
_exptl_crystal_density_diffrn 1.281
_exptl_crystal_density_method 'not measured'
_exptl_crystal_F_000 984
_exptl_crystal_size_max 0.58
_exptl_crystal_size_mid 0.56
_exptl_crystal_size_min 0.30
_refine_diff_density_max 0.139
_refine_diff_density_min -0.126
_refine_diff_density_rms 0.029
_refine_ls_abs_structure_details 'Flack H D (1983), Acta Cryst. A39, 876-881'
_refine_ls_abs_structure_Flack -1.6(13)
_refine_ls_extinction_coef 0.0150(7)
_refine_ls_extinction_expression Fc^*^=kFc[1+0.001xFc^2^\l^3^/sin(2\q)]^-1/4^
_refine_ls_extinction_method SHELXL
_refine_ls_goodness_of_fit_ref 0.838
_refine_ls_hydrogen_treatment mixed
_refine_ls_matrix_type full
_refine_ls_number_parameters 326
_refine_ls_number_reflns 3077
_refine_ls_number_restraints 1
_refine_ls_restrained_S_all 0.837
_refine_ls_R_factor_all 0.0763
_refine_ls_R_factor_gt 0.0366
_refine_ls_shift/su_max 0.001
_refine_ls_shift/su_mean 0.000
_refine_ls_structure_factor_coef Fsqd
_refine_ls_weighting_details 'calc w=1/[\s^2^(Fo^2^)+(0.0317P)^2^+0.0000P] where P=(Fo^2^+2Fc^2^)/3'
_refine_ls_weighting_scheme calc
_refine_ls_wR_factor_gt 0.0632
_refine_ls_wR_factor_ref 0.0720
_reflns_number_gt 1808
_reflns_number_total 3077
_reflns_threshold_expression >2sigma(I)
_cod_data_source_file ol035490psi20030807_024015.cif
_cod_data_source_block y1375
_cod_depositor_comments
;
The following automatic conversions were performed:

'_symmetry_cell_setting' value 'Orthorhombic' changed to
'orthorhombic' according to
/home/saulius/struct/CIF-dictionaries/cif_core.dic dictionary named
'cif_core.dic' version 2.4.1 from 2010-06-29.

Automatic conversion script
Id: cif_fix_values 1715 2011-07-08 13:25:40Z adriana 
;
_cod_original_cell_volume 2423.2(9)
_cod_original_sg_symbol_H-M Pna2(1)
_cod_database_code 1507376

loop_
_symmetry_equiv_pos_as_xyz
'x, y, z'
'-x, -y, z+1/2'
'x+1/2, -y+1/2, z'
'-x+1/2, y+1/2, z+1/2'

loop_
_atom_site_label
_atom_site_type_symbol
_atom_site_fract_x
_atom_site_fract_y
_atom_site_fract_z
_atom_site_U_iso_or_equiv
_atom_site_adp_type
_atom_site_occupancy
_atom_site_symmetry_multiplicity
_atom_site_calc_flag
_atom_site_refinement_flags
O1 O 0.09256(7) 0.7076(2) 0.49523(19) 0.0579(5) Uani 1 1 d .
O2 O 0.16212(7) 0.8302(2) 0.54500(19) 0.0620(5) Uani 1 1 d .
O3 O 0.33225(7) 0.3500(2) 0.3893(2) 0.0696(6) Uani 1 1 d .
O4 O 0.36611(7) 0.5249(2) 0.2767(2) 0.0709(6) Uani 1 1 d .
N1 N 0.07680(8) 0.9058(2) 0.2919(2) 0.0453(6) Uani 1 1 d .
N2 N 0.09114(8) 0.6151(2) 0.2250(2) 0.0425(5) Uani 1 1 d .
N3 N 0.32962(8) 0.4612(3) 0.3214(2) 0.0527(6) Uani 1 1 d .
C1 C 0.12720(8) 0.8474(3) 0.3178(2) 0.0386(6) Uani 1 1 d .
C2 C 0.16786(9) 0.9598(3) 0.2791(3) 0.0420(6) Uani 1 1 d .
C3 C 0.21642(9) 0.9615(3) 0.3308(3) 0.0574(8) Uani 1 1 d .
H3 H 0.2251 0.8953 0.3976 0.069 Uiso 1 1 calc R
C4 C 0.25219(12) 1.0591(4) 0.2854(4) 0.0747(10) Uani 1 1 d .
H4 H 0.2845 1.0584 0.3218 0.090 Uiso 1 1 calc R
C5 C 0.24022(14) 1.1571(4) 0.1871(4) 0.0797(11) Uani 1 1 d .
H5 H 0.2644 1.2224 0.1563 0.096 Uiso 1 1 calc R
C6 C 0.19224(14) 1.1585(3) 0.1339(4) 0.0740(9) Uani 1 1 d .
H6 H 0.1839 1.2256 0.0677 0.089 Uiso 1 1 calc R
C7 C 0.15637(11) 1.0601(3) 0.1789(3) 0.0549(7) Uani 1 1 d .
H7 H 0.1242 1.0610 0.1416 0.066 Uiso 1 1 calc R
C8 C 0.05558(9) 1.0164(3) 0.3699(3) 0.0420(6) Uani 1 1 d .
C9 C 0.08281(10) 1.0997(3) 0.4593(3) 0.0539(7) Uani 1 1 d .
H9 H 0.1171 1.0818 0.4714 0.065 Uiso 1 1 calc R
C10 C 0.05961(12) 1.2098(3) 0.5312(3) 0.0650(9) Uani 1 1 d .
H10 H 0.0787 1.2650 0.5908 0.078 Uiso 1 1 calc R
C11 C 0.00927(12) 1.2393(3) 0.5167(3) 0.0690(9) Uani 1 1 d .
H11 H -0.0060 1.3138 0.5652 0.083 Uiso 1 1 calc R
C12 C -0.01823(11) 1.1554(3) 0.4278(3) 0.0647(9) Uani 1 1 d .
H12 H -0.0526 1.1731 0.4172 0.078 Uiso 1 1 calc R
C13 C 0.00413(9) 1.0462(3) 0.3548(3) 0.0508(7) Uani 1 1 d .
H13 H -0.0151 0.9918 0.2948 0.061 Uiso 1 1 calc R
C14 C 0.13446(8) 0.7133(2) 0.2201(3) 0.0383(6) Uani 1 1 d .
H14 H 0.1353 0.7534 0.1290 0.046 Uiso 1 1 calc R
C15 C 0.08594(9) 0.5043(3) 0.1294(3) 0.0387(6) Uani 1 1 d .
C16 C 0.10946(10) 0.5090(3) 0.0049(3) 0.0523(7) Uani 1 1 d .
H16 H 0.1310 0.5858 -0.0158 0.063 Uiso 1 1 calc R
C17 C 0.10106(12) 0.4004(3) -0.0887(3) 0.0687(9) Uani 1 1 d .
H17 H 0.1173 0.4043 -0.1713 0.082 Uiso 1 1 calc R
C18 C 0.06892(12) 0.2865(3) -0.0606(3) 0.0699(9) Uani 1 1 d .
H18 H 0.0631 0.2139 -0.1238 0.084 Uiso 1 1 calc R
C19 C 0.04572(11) 0.2818(3) 0.0619(3) 0.0657(8) Uani 1 1 d .
H19 H 0.0238 0.2055 0.0816 0.079 Uiso 1 1 calc R
C20 C 0.05428(10) 0.3878(3) 0.1562(3) 0.0516(7) Uani 1 1 d .
H20 H 0.0386 0.3813 0.2395 0.062 Uiso 1 1 calc R
C21 C 0.18511(9) 0.6382(2) 0.2417(2) 0.0381(6) Uani 1 1 d .
C22 C 0.19145(9) 0.5351(3) 0.3413(3) 0.0471(7) Uani 1 1 d .
H22 H 0.1638 0.5051 0.3917 0.057 Uiso 1 1 calc R
C23 C 0.23847(9) 0.4760(3) 0.3669(3) 0.0530(7) Uani 1 1 d .
H23 H 0.2426 0.4073 0.4345 0.064 Uiso 1 1 calc R
C24 C 0.27897(9) 0.5197(3) 0.2916(3) 0.0428(6) Uani 1 1 d .
C25 C 0.27368(9) 0.6170(3) 0.1883(3) 0.0503(7) Uani 1 1 d .
H25 H 0.3012 0.6437 0.1358 0.060 Uiso 1 1 calc R
C26 C 0.22630(9) 0.6742(3) 0.1644(3) 0.0490(7) Uani 1 1 d .
H26 H 0.2221 0.7392 0.0938 0.059 Uiso 1 1 calc R
C27 C 0.13075(9) 0.7972(3) 0.4651(3) 0.0413(6) Uani 1 1 d .
C28 C 0.09107(13) 0.6533(4) 0.6311(3) 0.0812(10) Uani 1 1 d .
H28A H 0.1220 0.6030 0.6507 0.097 Uiso 1 1 calc R
H28B H 0.0631 0.5874 0.6408 0.097 Uiso 1 1 calc R
H28C H 0.0871 0.7334 0.6921 0.097 Uiso 1 1 calc R
H1N H 0.0586(11) 0.843(3) 0.258(3) 0.074(11) Uiso 1 1 d .
H2N H 0.0822(11) 0.589(3) 0.306(3) 0.071(11) Uiso 1 1 d .

loop_
_atom_site_aniso_label
_atom_site_aniso_U_11
_atom_site_aniso_U_22
_atom_site_aniso_U_33
_atom_site_aniso_U_23
_atom_site_aniso_U_13
_atom_site_aniso_U_12
O1 0.0608(12) 0.0699(12) 0.0429(11) 0.0029(11) 0.0019(10) -0.0145(11)
O2 0.0543(12) 0.0815(14) 0.0501(12) -0.0003(12) -0.0144(11) -0.0028(11)
O3 0.0670(13) 0.0730(14) 0.0689(15) 0.0128(14) -0.0045(12) 0.0244(12)
O4 0.0408(10) 0.0822(15) 0.0897(16) -0.0006(14) -0.0039(12) 0.0017(11)
N1 0.0356(11) 0.0441(12) 0.0564(15) -0.0110(12) -0.0091(12) 0.0064(10)
N2 0.0420(12) 0.0446(13) 0.0408(13) -0.0026(12) -0.0006(11) -0.0043(10)
N3 0.0466(14) 0.0579(15) 0.0535(16) -0.0139(14) -0.0035(12) 0.0111(13)
C1 0.0330(12) 0.0388(14) 0.0440(16) -0.0030(13) -0.0051(12) 0.0046(10)
C2 0.0401(14) 0.0401(14) 0.0458(15) -0.0110(13) 0.0007(13) 0.0027(12)
C3 0.0486(16) 0.0636(19) 0.0600(19) -0.0065(17) -0.0028(15) -0.0077(15)
C4 0.0534(18) 0.089(3) 0.082(2) -0.021(2) 0.0047(19) -0.0205(18)
C5 0.082(3) 0.068(2) 0.090(3) -0.021(2) 0.030(2) -0.029(2)
C6 0.096(2) 0.0494(18) 0.076(2) 0.0029(18) 0.023(2) -0.0049(19)
C7 0.0568(16) 0.0483(16) 0.0596(18) 0.0009(16) 0.0053(15) 0.0034(14)
C8 0.0414(13) 0.0405(14) 0.0442(15) 0.0035(14) 0.0002(13) 0.0045(12)
C9 0.0462(15) 0.0556(16) 0.0598(19) -0.0103(16) -0.0052(15) 0.0159(14)
C10 0.071(2) 0.0643(19) 0.059(2) -0.0174(17) -0.0010(18) 0.0149(17)
C11 0.074(2) 0.064(2) 0.069(2) -0.0028(19) 0.0247(19) 0.0276(17)
C12 0.0461(16) 0.071(2) 0.077(2) 0.014(2) 0.0174(17) 0.0196(16)
C13 0.0368(13) 0.0534(16) 0.062(2) 0.0122(15) 0.0031(15) 0.0006(13)
C14 0.0355(12) 0.0400(13) 0.0394(14) -0.0032(13) -0.0001(12) -0.0003(11)
C15 0.0378(13) 0.0350(13) 0.0434(15) -0.0011(13) -0.0072(12) 0.0044(12)
C16 0.0641(17) 0.0433(15) 0.0495(17) -0.0008(15) 0.0036(15) -0.0117(13)
C17 0.091(2) 0.068(2) 0.0471(18) -0.0151(18) 0.0068(18) -0.0139(19)
C18 0.088(2) 0.0579(19) 0.064(2) -0.0199(17) -0.0010(19) -0.0173(18)
C19 0.069(2) 0.0526(18) 0.076(2) -0.0065(19) 0.0024(19) -0.0216(15)
C20 0.0535(15) 0.0483(15) 0.0531(17) 0.0027(15) 0.0027(14) -0.0079(14)
C21 0.0418(13) 0.0337(13) 0.0387(15) -0.0031(12) 0.0024(12) 0.0013(11)
C22 0.0443(14) 0.0462(15) 0.0509(16) 0.0080(14) 0.0069(13) 0.0075(12)
C23 0.0553(16) 0.0539(17) 0.0497(16) 0.0119(15) 0.0055(15) 0.0131(14)
C24 0.0399(14) 0.0419(14) 0.0466(16) -0.0057(14) -0.0033(13) 0.0088(12)
C25 0.0411(14) 0.0556(16) 0.0542(17) 0.0062(16) 0.0088(13) 0.0035(13)
C26 0.0509(15) 0.0539(16) 0.0422(15) 0.0139(14) 0.0047(13) 0.0080(13)
C27 0.0350(14) 0.0436(15) 0.0452(16) -0.0073(13) -0.0026(13) 0.0064(12)
C28 0.085(2) 0.102(3) 0.057(2) 0.015(2) 0.0093(19) -0.008(2)

loop_
_atom_type_symbol
_atom_type_description
_atom_type_scat_dispersion_real
_atom_type_scat_dispersion_imag
_atom_type_scat_source
C C 0.0033 0.0016 'International Tables Vol C Tables 4.2.6.8 and 6.1.1.4'
H H 0.0000 0.0000 'International Tables Vol C Tables 4.2.6.8 and 6.1.1.4'
N N 0.0061 0.0033 'International Tables Vol C Tables 4.2.6.8 and 6.1.1.4'
O O 0.0106 0.0060 'International Tables Vol C Tables 4.2.6.8 and 6.1.1.4'

loop_
_geom_angle_atom_site_label_1
_geom_angle_atom_site_label_2
_geom_angle_atom_site_label_3
_geom_angle
C27 O1 C28 116.4(2)
C8 N1 C1 122.3(2)
C8 N1 H1N 120(2)
C1 N1 H1N 110(2)
C15 N2 C14 120.2(2)
C15 N2 H2N 113.9(19)
C14 N2 H2N 114.3(19)
O4 N3 O3 123.9(2)
O4 N3 C24 118.3(2)
O3 N3 C24 117.8(2)
N1 C1 C2 110.4(2)
N1 C1 C27 109.5(2)
C2 C1 C27 113.3(2)
N1 C1 C14 106.70(19)
C2 C1 C14 106.40(18)
C27 C1 C14 110.28(19)
C3 C2 C7 117.5(2)
C3 C2 C1 124.3(2)
C7 C2 C1 118.0(2)
C4 C3 C2 121.4(3)
C4 C3 H3 119.3
C2 C3 H3 119.3
C5 C4 C3 120.2(3)
C5 C4 H4 119.9
C3 C4 H4 119.9
C4 C5 C6 119.7(3)
C4 C5 H5 120.1
C6 C5 H5 120.1
C5 C6 C7 120.1(3)
C5 C6 H6 119.9
C7 C6 H6 119.9
C6 C7 C2 120.9(3)
C6 C7 H7 119.5
C2 C7 H7 119.5
C9 C8 C13 118.1(2)
C9 C8 N1 123.6(2)
C13 C8 N1 118.3(2)
C8 C9 C10 120.6(2)
C8 C9 H9 119.7
C10 C9 H9 119.7
C11 C10 C9 121.5(3)
C11 C10 H10 119.3
C9 C10 H10 119.3
C10 C11 C12 118.1(3)
C10 C11 H11 121.0
C12 C11 H11 121.0
C13 C12 C11 121.4(3)
C13 C12 H12 119.3
C11 C12 H12 119.3
C12 C13 C8 120.4(3)
C12 C13 H13 119.8
C8 C13 H13 119.8
N2 C14 C21 114.02(19)
N2 C14 C1 111.40(19)
C21 C14 C1 111.83(18)
N2 C14 H14 106.3
C21 C14 H14 106.3
C1 C14 H14 106.3
C20 C15 C16 117.9(2)
C20 C15 N2 119.2(2)
C16 C15 N2 122.8(2)
C17 C16 C15 120.5(3)
C17 C16 H16 119.7
C15 C16 H16 119.7
C18 C17 C16 120.6(3)
C18 C17 H17 119.7
C16 C17 H17 119.7
C19 C18 C17 118.9(3)
C19 C18 H18 120.6
C17 C18 H18 120.6
C18 C19 C20 121.1(3)
C18 C19 H19 119.5
C20 C19 H19 119.5
C19 C20 C15 121.0(3)
C19 C20 H20 119.5
C15 C20 H20 119.5
C26 C21 C22 118.1(2)
C26 C21 C14 120.7(2)
C22 C21 C14 121.2(2)
C23 C22 C21 120.7(2)
C23 C22 H22 119.6
C21 C22 H22 119.6
C24 C23 C22 119.3(2)
C24 C23 H23 120.4
C22 C23 H23 120.4
C23 C24 C25 121.6(2)
C23 C24 N3 119.6(2)
C25 C24 N3 118.8(2)
C24 C25 C26 118.0(2)
C24 C25 H25 121.0
C26 C25 H25 121.0
C21 C26 C25 122.2(3)
C21 C26 H26 118.9
C25 C26 H26 118.9
O2 C27 O1 122.2(2)
O2 C27 C1 127.2(2)
O1 C27 C1 110.6(2)
O1 C28 H28A 109.5
O1 C28 H28B 109.5
H28A C28 H28B 109.5
O1 C28 H28C 109.5
H28A C28 H28C 109.5
H28B C28 H28C 109.5

loop_
_geom_bond_atom_site_label_1
_geom_bond_atom_site_label_2
_geom_bond_distance
O1 C27 1.338(3)
O1 C28 1.444(3)
O2 C27 1.190(3)
O3 N3 1.227(3)
O4 N3 1.214(3)
N1 C8 1.398(3)
N1 C1 1.460(3)
N1 H1N 0.83(3)
N2 C15 1.401(3)
N2 C14 1.459(3)
N2 H2N 0.88(3)
N3 C24 1.474(3)
C1 C2 1.540(3)
C1 C27 1.542(4)
C1 C14 1.582(3)
C2 C3 1.385(3)
C2 C7 1.393(4)
C3 C4 1.380(4)
C3 H3 0.9300
C4 C5 1.368(5)
C4 H4 0.9300
C5 C6 1.376(5)
C5 H5 0.9300
C6 C7 1.385(4)
C6 H6 0.9300
C7 H7 0.9300
C8 C9 1.378(3)
C8 C13 1.397(3)
C9 C10 1.383(3)
C9 H9 0.9300
C10 C11 1.367(4)
C10 H10 0.9300
C11 C12 1.382(4)
C11 H11 0.9300
C12 C13 1.373(4)
C12 H12 0.9300
C13 H13 0.9300
C14 C21 1.523(3)
C14 H14 0.9800
C15 C20 1.385(3)
C15 C16 1.390(4)
C16 C17 1.383(4)
C16 H16 0.9300
C17 C18 1.377(4)
C17 H17 0.9300
C18 C19 1.368(4)
C18 H18 0.9300
C19 C20 1.372(4)
C19 H19 0.9300
C20 H20 0.9300
C21 C26 1.375(3)
C21 C22 1.383(3)
C22 C23 1.381(3)
C22 H22 0.9300
C23 C24 1.369(3)
C23 H23 0.9300
C24 C25 1.371(3)
C25 C26 1.380(3)
C25 H25 0.9300
C26 H26 0.9300
C28 H28A 0.9600
C28 H28B 0.9600
C28 H28C 0.9600

loop_
_geom_hbond_atom_site_label_D
_geom_hbond_atom_site_label_H
_geom_hbond_atom_site_label_A
_geom_hbond_distance_DH
_geom_hbond_distance_HA
_geom_hbond_distance_DA
_geom_hbond_angle_DHA
_geom_hbond_site_symmetry_A
C5 H5 O2 0.93 2.45 3.349(4) 163.3 4_554
C7 H7 O3 0.93 3.38 3.485(4) 88.8 4_554

loop_
_geom_torsion_atom_site_label_1
_geom_torsion_atom_site_label_2
_geom_torsion_atom_site_label_3
_geom_torsion_atom_site_label_4
_geom_torsion
C8 N1 C1 C2 -71.4(3)
C8 N1 C1 C27 54.0(3)
C8 N1 C1 C14 173.4(2)
N1 C1 C2 C3 157.0(2)
C27 C1 C2 C3 33.8(3)
C14 C1 C2 C3 -87.6(3)
N1 C1 C2 C7 -27.7(3)
C27 C1 C2 C7 -150.9(2)
C14 C1 C2 C7 87.7(2)
C7 C2 C3 C4 0.3(4)
C1 C2 C3 C4 175.6(2)
C2 C3 C4 C5 -0.2(4)
C3 C4 C5 C6 0.4(5)
C4 C5 C6 C7 -0.7(5)
C5 C6 C7 C2 0.8(4)
C3 C2 C7 C6 -0.6(4)
C1 C2 C7 C6 -176.2(2)
C1 N1 C8 C9 13.3(4)
C1 N1 C8 C13 -168.0(2)
C13 C8 C9 C10 -0.2(4)
N1 C8 C9 C10 178.5(2)
C8 C9 C10 C11 0.2(4)
C9 C10 C11 C12 0.2(5)
C10 C11 C12 C13 -0.7(5)
C11 C12 C13 C8 0.7(4)
C9 C8 C13 C12 -0.2(4)
N1 C8 C13 C12 -179.0(3)
C15 N2 C14 C21 -63.7(3)
C15 N2 C14 C1 168.6(2)
N1 C1 C14 N2 -48.6(2)
C2 C1 C14 N2 -166.5(2)
C27 C1 C14 N2 70.2(2)
N1 C1 C14 C21 -177.5(2)
C2 C1 C14 C21 64.6(2)
C27 C1 C14 C21 -58.7(2)
C14 N2 C15 C20 161.1(2)
C14 N2 C15 C16 -22.0(4)
C20 C15 C16 C17 0.2(4)
N2 C15 C16 C17 -176.7(2)
C15 C16 C17 C18 0.6(4)
C16 C17 C18 C19 -0.5(5)
C17 C18 C19 C20 -0.4(5)
C18 C19 C20 C15 1.2(5)
C16 C15 C20 C19 -1.1(4)
N2 C15 C20 C19 175.9(2)
N2 C14 C21 C26 137.8(2)
C1 C14 C21 C26 -94.7(3)
N2 C14 C21 C22 -43.8(3)
C1 C14 C21 C22 83.7(3)
C26 C21 C22 C23 3.5(4)
C14 C21 C22 C23 -174.9(2)
C21 C22 C23 C24 -0.6(4)
C22 C23 C24 C25 -2.3(4)
C22 C23 C24 N3 177.8(2)
O4 N3 C24 C23 -162.8(2)
O3 N3 C24 C23 17.7(3)
O4 N3 C24 C25 17.2(3)
O3 N3 C24 C25 -162.3(2)
C23 C24 C25 C26 2.1(4)
N3 C24 C25 C26 -178.0(2)
C22 C21 C26 C25 -3.7(4)
C14 C21 C26 C25 174.7(2)
C24 C25 C26 C21 1.0(4)
C28 O1 C27 O2 0.5(4)
C28 O1 C27 C1 -179.4(2)
N1 C1 C27 O2 -127.8(3)
C2 C1 C27 O2 -4.1(4)
C14 C1 C27 O2 115.0(3)
N1 C1 C27 O1 52.1(3)
C2 C1 C27 O1 175.82(18)
C14 C1 C27 O1 -65.0(2)
